data_9010194
loop_
_publ_author_name
'Klingensmith, A. L.'
'Deely, K. M.'
'Kinman, W. S.'
'Kelly, V.'
'Burns, P. C.'

_publ_section_title
;
 Neptunium incorporation in sodium-substituted metaschoepite
 Sample: Natural
;
_journal_name_full 'American Mineralogist'
_journal_page_first 662
_journal_page_last 669
_journal_paper_doi 10.2138/am.2007.2350
_journal_volume 92
_journal_year 2007
_chemical_compound_source 'Katanga, Congo'
_chemical_formula_sum 'H34 Na0.48 O37.91 U8'
_chemical_name_mineral Metaschoepite
_space_group_IT_number 60
_symmetry_space_group_name_Hall '-P 2n 2ab'
_symmetry_space_group_name_H-M 'P b c n'
_cell_angle_alpha 90
_cell_angle_beta 90
_cell_angle_gamma 90
_cell_formula_units_Z 4
_cell_length_a 14.6801
_cell_length_b 14.0287
_cell_length_c 16.7196
_cell_volume 3443.280
_database_code_amcsd 0004315
_exptl_crystal_density_diffrn 4.931
_cod_original_formula_sum 'Na.48 U8 O37.91 H34'
_cod_database_code 9010194

loop_
_space_group_symop_operation_xyz
x,y,z
x,-y,1/2+z
-x,y,1/2-z
1/2-x,1/2+y,z
1/2+x,1/2-y,-z
1/2+x,1/2+y,1/2-z
1/2-x,1/2-y,1/2+z
-x,-y,-z

loop_
_atom_site_aniso_label
_atom_site_aniso_U_11
_atom_site_aniso_U_22
_atom_site_aniso_U_33
_atom_site_aniso_U_12
_atom_site_aniso_U_13
_atom_site_aniso_U_23
U1 0.02640 0.00816 0.01180 -0.00032 0.00020 -0.00215
U2 0.03150 0.00797 0.00865 0.00260 -0.00180 -0.00103
U3 0.03280 0.00840 0.00695 0.00070 -0.00140 0.00036
U4 0.03160 0.00946 0.01010 -0.00070 0.00150 0.00165

loop_
_atom_site_label
_atom_site_fract_x
_atom_site_fract_y
_atom_site_fract_z
_atom_site_occupancy
_atom_site_U_iso_or_equiv
_atom_site_type_symbol
_atom_site_attached_hydrogens
Na21 0.50300 0.67200 0.29500 0.24000 0.04000 Na 0
U1 0.23381 0.74397 0.37478 1.00000 0.01545 U 0
U2 0.28634 0.76845 0.60325 1.00000 0.01605 U 0
U3 0.25577 0.51214 0.23933 1.00000 0.01607 U 0
U4 0.25591 0.51731 0.51083 1.00000 0.01707 U 0
O1 0.17480 0.74060 0.61450 1.00000 0.03500 O 0
O2 0.14750 0.46220 0.23200 1.00000 0.03200 O 0
O3 0.12060 0.74430 0.41560 1.00000 0.02600 O 0
O4 0.40980 0.78470 0.59670 1.00000 0.01900 O 0
O5 0.36780 0.56100 0.25110 1.00000 0.02400 O 0
O6 0.13910 0.54830 0.52950 1.00000 0.02100 O 0
O7 0.34200 0.74400 0.33150 1.00000 0.02800 O 0
O8 0.36990 0.48410 0.48950 1.00000 0.02600 O 0
O9 0.25170 0.92290 0.61730 1.00000 0.01840 O 0
O-H10 0.20820 0.36190 0.46800 1.00000 0.02000 O 1
O-H11 0.29280 0.67510 0.48850 1.00000 0.02800 O 1
O-H12 0.21440 0.56280 0.37220 1.00000 0.01400 O 1
O-H13 0.31170 0.60150 0.63850 1.00000 0.01700 O 1
O-H14 0.18830 0.68540 0.24390 1.00000 0.01480 O 1
O-H15 0.18940 0.88510 0.31280 1.00000 0.01600 O 1
Wat16A 0.00000 0.75280 0.25000 0.59000 0.04000 O 2
Wat16B 0.00000 0.65900 0.25000 0.47000 0.04000 O 2
Wat17 0.49940 0.41810 0.14410 0.78000 0.04000 O 2
Wat18 -0.01950 0.64430 0.56910 0.94000 0.04000 O 2
Wat19 0.02680 0.54920 0.36790 0.81000 0.04000 O 2
Wat20 0.49720 0.64690 0.42230 0.63000 0.04000 O 2
Wat22 0.50000 0.79400 0.25000 0.53000 0.04000 O 2

loop_
_cod_changelog_entry_id
_cod_changelog_entry_author
_cod_changelog_entry_date
_cod_changelog_entry_text
1
;cod-tools version 3.8.0
Id: cif_guess_AMCSD_atom_types 9581 2023-05-17 12:35:41Z saulius
;
2023-05-18T11:40:54+03:00
;Derived atom types and hydrogen counts
from atom names that follow the AMCSD naming convention
(Wat == water, O-H == hydroxyl).
;

loop_
_cod_related_entry_id
_cod_related_entry_database
_cod_related_entry_code
1 AMCSD 0004315
